data_7250841
loop_
_publ_author_name
'Ibrahim, Mukaila A.'
'Boer\'e, Ren\'e T.'
'Preuss, Kathryn E.'

_publ_section_title
;
 Mn(ii) betadiketonates: structural diversity from deceptively minor
 alterations to synthetic protocols
;
_journal_issue 39
_journal_name_full 'RSC Advances'
_journal_page_first 32299
_journal_page_last 32308
_journal_paper_doi 10.1039/D5RA03587B
_journal_volume 15
_journal_year 2025
_chemical_formula_moiety 'C14 H12 F12 Mn O6'
_chemical_formula_sum 'C14 H12 F12 Mn O6'
_chemical_formula_weight 559.18
_chemical_properties_physical Moisture-sensitive,Hygroscopic
_space_group_crystal_system monoclinic
_space_group_IT_number 14
_space_group_name_Hall '-P 2yn'
_space_group_name_H-M_alt 'P 1 21/n 1'
_atom_sites_solution_hydrogens geom
_atom_sites_solution_primary dual
_audit_creation_date 2025-08-15
_audit_creation_method
;
Olex2 1.5
(compiled 2025.07.13 svn.rb7424aed for OlexSys, GUI svn.r7314)
;
_audit_update_record
;
2025-08-16 deposited with the CCDC.	2025-08-20 downloaded from the CCDC.
;
_cell_angle_alpha 90
_cell_angle_beta 100.799(2)
_cell_angle_gamma 90
_cell_formula_units_Z 4
_cell_length_a 11.9426(3)
_cell_length_b 12.8936(3)
_cell_length_c 14.0015(3)
_cell_measurement_reflns_used 10773
_cell_measurement_temperature 100.00(15)
_cell_measurement_theta_max 74.5440
_cell_measurement_theta_min 4.4470
_cell_volume 2117.81(9)
_computing_cell_refinement 'CrysAlisPro 1.171.43.109a (Rigaku OD, 2024)'
_computing_data_collection 'CrysAlisPro 1.171.43.109a (Rigaku OD, 2024)'
_computing_data_reduction 'CrysAlisPro 1.171.43.109a (Rigaku OD, 2024)'
_computing_molecular_graphics 'Olex2 1.5 (Dolomanov et al., 2009)'
_computing_publication_material 'Olex2 1.5 (Dolomanov et al., 2009)'
_computing_structure_refinement 'SHELXL 2019/3 (Sheldrick, 2015)'
_computing_structure_solution 'SHELXT  (Sheldrick, 2015)'
_diffrn_ambient_environment N~2~
_diffrn_ambient_temperature 100.00(15)
_diffrn_detector 'Hybrid Pixel Array Detector'
_diffrn_detector_area_resol_mean 5.8140
_diffrn_detector_type 'Pilatus 200K'
_diffrn_measured_fraction_theta_full 0.999
_diffrn_measured_fraction_theta_max 0.975
_diffrn_measurement_details
;
List of Runs (angles in degrees, time in seconds):

  # Type    Start    End  Width  t~exp~   \w     \q     \k     \f   Frames
#--------------------------------------------------------------------------
  1  \w    -50.00  24.00   0.50    0.77    --  -38.50  57.00  90.00  148
  2  \w    -19.00  51.00   0.50    0.77    --   47.56 -38.00 -90.00  140
  3  \w     42.00 117.00   0.50    0.77    --   47.56  19.00 150.00  150
  4  \w     42.00 117.00   0.50    0.77    --   47.56  19.00 150.00  150
  5  \w     42.00 117.00   0.50    0.77    --   47.56  19.00   0.00  150
  6  \w     42.00 117.00   0.50    0.77    --   47.56  19.00   0.00  150
  7  \w    -19.00  51.00   0.50    0.77    --   47.56 -38.00 -90.00  140
  8  \w     28.00  97.00   0.50    0.77    --   47.56-125.00-150.00  138
  9  \w     36.00 105.00   0.50    3.09    --  100.13 -45.00 -60.00  138
 10  \w     38.00 113.00   0.50    3.09    --  100.13 -61.00 -60.00  150
 11  \w     32.00 104.00   0.50    3.09    --  100.13 -30.00  30.00  144
 12  \w     36.00 123.00   0.50    3.09    --  100.13 -77.00-150.00  174
 13  \w     36.00 105.00   0.50    3.09    --  100.13 -45.00-120.00  138
 14  \w     96.00 165.00   0.50    3.09    --  100.13  45.00 150.00  138
 15  \w     36.00 105.00   0.50    3.09    --  100.13 -45.00  30.00  138
 16  \w    103.00 165.00   0.50    3.09    --  100.13  77.00 150.00  124
 17  \w     31.00 170.00   0.50    3.09    --  100.13   0.00-180.00  278
 18  \w     44.00 114.00   0.50    0.77    --   47.56  38.00 -90.00  140
 19  \w     36.00 111.00   0.50    0.77    --   47.56  57.00-180.00  150
 20  \w    -19.00  51.00   0.50    0.77    --   47.56 -38.00-180.00  140
 21  \w     36.00  73.00   0.50    0.77    --   47.56  57.00   0.00   74
 22  \w     44.00 114.00   0.50    0.77    --   47.56  38.00  60.00  140
;
_diffrn_measurement_device 'four-circle diffractometer'
_diffrn_measurement_device_type 'SuperNova, Dual, Cu at home/near, Pilatus 200K'
_diffrn_measurement_method '\w scans'
_diffrn_orient_matrix_type 'CrysAlisPro convention (1999,Acta A55,543-557)'
_diffrn_orient_matrix_UB_11 0.0890097000
_diffrn_orient_matrix_UB_12 -0.0031412000
_diffrn_orient_matrix_UB_13 0.0948982000
_diffrn_orient_matrix_UB_21 0.0613474000
_diffrn_orient_matrix_UB_22 -0.0900879000
_diffrn_orient_matrix_UB_23 -0.0409073000
_diffrn_orient_matrix_UB_31 0.0743778000
_diffrn_orient_matrix_UB_32 0.0785618000
_diffrn_orient_matrix_UB_33 -0.0431349000
_diffrn_radiation_monochromator mirror
_diffrn_radiation_probe x-ray
_diffrn_radiation_type 'Cu K\a'
_diffrn_radiation_wavelength 1.54184
_diffrn_reflns_av_R_equivalents 0.0348
_diffrn_reflns_av_unetI/netI 0.0251
_diffrn_reflns_Laue_measured_fraction_full 0.999
_diffrn_reflns_Laue_measured_fraction_max 0.975
_diffrn_reflns_limit_h_max 14
_diffrn_reflns_limit_h_min -12
_diffrn_reflns_limit_k_max 15
_diffrn_reflns_limit_k_min -12
_diffrn_reflns_limit_l_max 17
_diffrn_reflns_limit_l_min -16
_diffrn_reflns_number 20736
_diffrn_reflns_point_group_measured_fraction_full 0.999
_diffrn_reflns_point_group_measured_fraction_max 0.975
_diffrn_reflns_theta_full 67.684
_diffrn_reflns_theta_max 75.008
_diffrn_reflns_theta_min 4.472
_diffrn_source 'micro-focus sealed X-ray tube'
_diffrn_source_type 'SuperNova (Cu) X-ray Source'
_exptl_absorpt_coefficient_mu 6.359
_exptl_absorpt_correction_T_max 1.00000
_exptl_absorpt_correction_T_min 0.60334
_exptl_absorpt_correction_type multi-scan
_exptl_absorpt_process_details
;
CrysAlisPro 1.171.43.109a (Rigaku Oxford Diffraction, 2024)
Empirical absorption correction using spherical harmonics,
implemented in SCALE3 ABSPACK scaling algorithm.
;
_exptl_crystal_colour 'clear light yellow'
_exptl_crystal_colour_lustre clear
_exptl_crystal_colour_modifier light
_exptl_crystal_colour_primary yellow
_exptl_crystal_density_diffrn 1.754
_exptl_crystal_description prism
_exptl_crystal_F_000 1108
_exptl_crystal_size_max 0.147
_exptl_crystal_size_mid 0.138
_exptl_crystal_size_min 0.093
_refine_diff_density_max 0.510
_refine_diff_density_min -0.412
_refine_diff_density_rms 0.057
_refine_ls_extinction_method none
_refine_ls_goodness_of_fit_ref 1.034
_refine_ls_hydrogen_treatment constr
_refine_ls_matrix_type full
_refine_ls_number_parameters 390
_refine_ls_number_reflns 4248
_refine_ls_number_restraints 128
_refine_ls_restrained_S_all 1.140
_refine_ls_R_factor_all 0.0445
_refine_ls_R_factor_gt 0.0391
_refine_ls_shift/su_max 0.001
_refine_ls_shift/su_mean 0.000
_refine_ls_structure_factor_coef Fsqd
_refine_ls_weighting_details 'w=1/[\s^2^(Fo^2^)+(0.0547P)^2^+1.6353P] where P=(Fo^2^+2Fc^2^)/3'
_refine_ls_weighting_scheme calc
_refine_ls_wR_factor_gt 0.1016
_refine_ls_wR_factor_ref 0.1056
_reflns_Friedel_coverage 0.000
_reflns_number_gt 3805
_reflns_number_total 4248
_reflns_threshold_expression 'I > 2\s(I)'
_cod_data_source_file d5ra03587b2.cif
_cod_data_source_block 5-[Mn(hfac)2DME]
_cod_database_code 7250841
_shelx_shelxl_version_number 2019/3
_chemical_oxdiff_formula C14H12F12Mn1O6
_chemical_oxdiff_usercomment 'Small chunkc cut from larger, clear transparent light yellow crystal.'
_shelx_space_group_comment
;
The symmetry employed for this shelxl refinement is uniquely defined
by the following loop, which should always be used as a source of
symmetry information in preference to the above space-group names.
They are only intended as comments.
;
_shelx_estimated_absorpt_t_max 0.589
_shelx_estimated_absorpt_t_min 0.455
_olex2_refinement_description
;
1. Fixed Uiso
 At 1.2 times of:
  All C(H) groups, All C(H,H) groups
 At 1.5 times of:
  All C(H,H,H) groups
2. Restrained distances
 F1-C4 \\sim F1A-C4A
 with sigma of 0.02
 F4-C5 \\sim F4A-C5
 with sigma of 0.02
 F2-C4 \\sim F2A-C4A
 with sigma of 0.02
 F5-C5 \\sim F5A-C5
 with sigma of 0.02
 F6-C5 \\sim F6A-C5
 with sigma of 0.02
 F3-C4 \\sim F3A-C4A
 with sigma of 0.02
 C1-C4 \\sim C1-C4A
 with sigma of 0.02
 F4-C5 \\sim F4-C5A
 with sigma of 0.02
 F5-C5 \\sim F5-C5A
 with sigma of 0.02
 F1-F2 \\sim F1A-F2A
 with sigma of 0.04
 F6-C5 \\sim F6-C5A
 with sigma of 0.02
 F1-F3 \\sim F1A-F3A
 with sigma of 0.04
 F1-C1 \\sim F1A-C1
 with sigma of 0.04
 C3-C5 \\sim C3-C5A
 with sigma of 0.02
 C5-F5A \\sim C5A-F5A
 with sigma of 0.02
 F2-F3 \\sim F2A-F3A
 with sigma of 0.04
 F2-C1 \\sim F2A-C1
 with sigma of 0.04
 C5-F4A \\sim C5A-F4A
 with sigma of 0.02
 F3-C1 \\sim F3A-C1
 with sigma of 0.04
 C5-F6A \\sim C5A-F6A
 with sigma of 0.02
 F10A-C10 \\sim F10-C10
 with sigma of 0.02
 F11A-C10 \\sim F11-C10
 with sigma of 0.02
 F12A-C10 \\sim F12-C10
 with sigma of 0.02
3. Uiso/Uaniso restraints and constraints
F6 \\sim F6A: within 2A with sigma of 0.04 and sigma for terminal atoms of 0.08
within 2A
Uanis(F10A) \\sim Ueq, Uanis(F10) \\sim Ueq, Uanis(F11) \\sim Ueq, Uanis(F11A)
\\sim Ueq, Uanis(F12) \\sim Ueq, Uanis(F12A) \\sim Ueq, Uanis(F3A) \\sim Ueq,
Uanis(F3) \\sim Ueq, Uanis(F2) \\sim Ueq, Uanis(F1) \\sim Ueq, Uanis(F1A) \\sim
Ueq: with sigma of 0.1 and sigma for terminal atoms of 0.2
Uanis(F12A) \\sim Ueq, Uanis(F12) \\sim Ueq, Uanis(F11A) \\sim Ueq, Uanis(F11)
\\sim Ueq, Uanis(F10A) \\sim Ueq, Uanis(F10) \\sim Ueq, Uanis(F2A) \\sim Ueq,
Uanis(F2) \\sim Ueq, Uanis(F1) \\sim Ueq, Uanis(F1A) \\sim Ueq, Uanis(F3) \\sim
Ueq, Uanis(F3A) \\sim Ueq, Uanis(F5) \\sim Ueq, Uanis(F5A) \\sim Ueq, Uanis(F4)
\\sim Ueq, Uanis(F4A) \\sim Ueq, Uanis(F6) \\sim Ueq, Uanis(F6A) \\sim Ueq:
with sigma of 0.01 and sigma for terminal atoms of 0.02
Uanis(F5A) \\sim Ueq, Uanis(F4A) \\sim Ueq, Uanis(F6) \\sim Ueq, Uanis(F2A)
\\sim Ueq, Uanis(F10A) \\sim Ueq, Uanis(F11) \\sim Ueq, Uanis(F12) \\sim Ueq:
with sigma of 0.002 and sigma for terminal atoms of 0.004
Uanis(F6A) \\sim Ueq: with sigma of 0.002 and sigma for terminal atoms of 0.004
Uanis(C5) = Uanis(C5A)
Uanis(C4A) = Uanis(C4)
4. Others
 Sof(F3A)=Sof(C4A)=Sof(F2A)=Sof(F1A)=1-FVAR(1)
 Sof(F1)=Sof(F2)=Sof(F3)=Sof(C4)=FVAR(1)
 Sof(F10)=Sof(F11)=Sof(F12)=1-FVAR(2)
 Sof(F10A)=Sof(F11A)=Sof(F12A)=FVAR(2)
 Sof(F5A)=Sof(F4A)=Sof(F6A)=Sof(C5A)=1-FVAR(3)
 Sof(F4)=Sof(F5)=Sof(F6)=Sof(C5)=FVAR(3)
5.a Secondary CH2 refined with riding coordinates:
 C11(H11A,H11B), C12(H12A,H12B)
5.b Aromatic/amide H refined with riding coordinates:
 C2(H2), C7(H7)
5.c Idealised Me refined as rotating group:
 C13(H13A,H13B,H13C), C14(H14A,H14B,H14C)
;
_olex2_submission_special_instructions 'No special instructions were received'
_oxdiff_exptl_absorpt_empirical_details
;
Empirical correction (ABSPACK) includes:
- Absorption correction using spherical harmonics
- Frame scaling
;
_oxdiff_exptl_absorpt_empirical_full_max 1.446
_oxdiff_exptl_absorpt_empirical_full_min 0.771

loop_
_space_group_symop_operation_xyz
'x, y, z'
'-x+1/2, y+1/2, -z+1/2'
'-x, -y, -z'
'x-1/2, -y-1/2, z-1/2'

loop_
_atom_site_label
_atom_site_type_symbol
_atom_site_fract_x
_atom_site_fract_y
_atom_site_fract_z
_atom_site_U_iso_or_equiv
_atom_site_adp_type
_atom_site_occupancy
_atom_site_site_symmetry_order
_atom_site_calc_flag
_atom_site_refinement_flags_posn
_atom_site_refinement_flags_adp
_atom_site_refinement_flags_occupancy
_atom_site_disorder_assembly
_atom_site_disorder_group
Mn1 Mn 0.64824(3) 0.72483(3) 0.66602(3) 0.02919(12) Uani 1 1 d . . . . .
F1 F 0.2919(11) 0.8669(9) 0.5343(6) 0.0448(18) Uani 0.700(8) 1 d D U P A 1
F2 F 0.2815(3) 0.9290(3) 0.67388(19) 0.0536(11) Uani 0.700(8) 1 d D U P A 1
F3 F 0.1981(2) 0.7889(4) 0.6300(4) 0.081(2) Uani 0.700(8) 1 d D U P A 1
F4 F 0.55503(17) 0.6132(2) 0.96356(13) 0.0537(8) Uani 0.864(6) 1 d . U P B 1
F5 F 0.4722(2) 0.49910(17) 0.86669(18) 0.0551(7) Uani 0.864(6) 1 d . U P B 1
F6 F 0.3732(4) 0.6219(4) 0.9212(3) 0.0590(11) Uani 0.864(6) 1 d . U P B 1
F7 F 0.55536(16) 0.49240(17) 0.38847(14) 0.0658(5) Uani 1 1 d . . . . .
F8 F 0.72363(15) 0.49595(16) 0.35653(12) 0.0597(5) Uani 1 1 d . . . . .
F9 F 0.61996(19) 0.63265(15) 0.33891(12) 0.0668(5) Uani 1 1 d . . . . .
F10A F 1.0359(9) 0.5584(13) 0.6159(8) 0.066(4) Uani 0.194(8) 1 d D U P C 1
F11A F 1.0317(9) 0.6455(11) 0.7268(9) 0.064(4) Uani 0.194(8) 1 d D U P C 1
F12A F 0.980(2) 0.4878(12) 0.7515(14) 0.074(6) Uani 0.194(8) 1 d D U P C 1
O1 O 0.48155(14) 0.78909(14) 0.62818(12) 0.0366(4) Uani 1 1 d . . . . .
O2 O 0.58320(13) 0.65735(13) 0.78158(11) 0.0314(4) Uani 1 1 d . . . . .
O3 O 0.62056(13) 0.63310(13) 0.53730(12) 0.0332(4) Uani 1 1 d . . . . .
O4 O 0.80321(14) 0.63715(14) 0.69731(12) 0.0359(4) Uani 1 1 d . . . . .
O5 O 0.74688(14) 0.84123(13) 0.76768(12) 0.0355(4) Uani 1 1 d . . . . .
O6 O 0.69753(13) 0.84949(12) 0.57251(11) 0.0304(3) Uani 1 1 d . . . . .
C1 C 0.39898(19) 0.77904(18) 0.67033(17) 0.0299(5) Uani 1 1 d D . . . .
C2 C 0.39399(19) 0.72483(18) 0.75534(17) 0.0306(5) Uani 1 1 d . . . . .
H2 H 0.326067 0.726892 0.781390 0.037 Uiso 1 1 calc R U . . .
C3 C 0.48609(19) 0.66800(19) 0.80261(16) 0.0306(5) Uani 1 1 d D . . . .
C4 C 0.2922(4) 0.8415(4) 0.6264(4) 0.0361(12) Uani 0.700(8) 1 d D . P A 1
C5 C 0.4699(3) 0.6000(3) 0.8893(2) 0.0365(8) Uani 0.864(6) 1 d D . P B 1
C6 C 0.6922(2) 0.58331(19) 0.50078(17) 0.0343(5) Uani 1 1 d . . . . .
C7 C 0.8033(2) 0.5568(2) 0.54436(19) 0.0401(6) Uani 1 1 d . . . . .
H7 H 0.848815 0.518177 0.508247 0.048 Uiso 1 1 calc R U . . .
C8 C 0.8492(2) 0.5857(2) 0.63974(18) 0.0376(5) Uani 1 1 d . . . . .
C9 C 0.6488(2) 0.5499(2) 0.39542(19) 0.0425(6) Uani 1 1 d . . . . .
C10 C 0.9727(2) 0.5538(3) 0.6813(2) 0.0516(7) Uani 1 1 d D . . . .
C11 C 0.8184(2) 0.9029(2) 0.71734(19) 0.0405(6) Uani 1 1 d . . . . .
H11A H 0.882764 0.860845 0.703336 0.049 Uiso 1 1 calc R U . . .
H11B H 0.849694 0.963016 0.757713 0.049 Uiso 1 1 calc R U . . .
C12 C 0.7453(2) 0.93928(19) 0.62445(19) 0.0377(5) Uani 1 1 d . . . . .
H12A H 0.683979 0.985128 0.638591 0.045 Uiso 1 1 calc R U . . .
H12B H 0.791785 0.978646 0.585273 0.045 Uiso 1 1 calc R U . . .
C13 C 0.8076(3) 0.8061(2) 0.86076(19) 0.0457(6) Uani 1 1 d . . . . .
H13A H 0.756245 0.765210 0.892941 0.069 Uiso 1 1 calc R U . . .
H13B H 0.835393 0.866190 0.901212 0.069 Uiso 1 1 calc R U . . .
H13C H 0.872310 0.763114 0.851459 0.069 Uiso 1 1 calc R U . . .
C14 C 0.6246(2) 0.8754(2) 0.48180(17) 0.0369(5) Uani 1 1 d . . . . .
H14A H 0.593104 0.811696 0.449139 0.055 Uiso 1 1 calc R U . . .
H14B H 0.668720 0.912454 0.440223 0.055 Uiso 1 1 calc R U . . .
H14C H 0.562159 0.919670 0.494246 0.055 Uiso 1 1 calc R U . . .
F3A F 0.2172(5) 0.7402(6) 0.5702(6) 0.050(2) Uani 0.300(8) 1 d D U P A 2
C4A C 0.2832(11) 0.8158(11) 0.6102(11) 0.0361(12) Uani 0.300(8) 1 d D . P A 2
F2A F 0.2305(8) 0.8706(8) 0.6665(5) 0.064(3) Uani 0.300(8) 1 d D U P A 2
F1A F 0.302(2) 0.880(2) 0.5410(15) 0.046(5) Uani 0.300(8) 1 d D U P A 2
F10 F 1.0100(3) 0.4756(4) 0.6335(2) 0.0922(18) Uani 0.806(8) 1 d D U P C 2
F11 F 1.0415(3) 0.6303(4) 0.6807(5) 0.0993(15) Uani 0.806(8) 1 d D U P C 2
F12 F 0.9852(5) 0.5223(4) 0.7716(3) 0.0609(11) Uani 0.806(8) 1 d D U P C 2
F5A F 0.519(2) 0.5346(18) 0.9145(17) 0.089(7) Uani 0.136(6) 1 d . U P B 2
F4A F 0.5269(14) 0.6817(16) 0.9746(11) 0.063(5) Uani 0.136(6) 1 d . U P B 2
F6A F 0.370(2) 0.5962(15) 0.9064(18) 0.025(4) Uani 0.136(6) 1 d . U P B 2
C5A C 0.477(2) 0.639(2) 0.9104(13) 0.0365(8) Uani 0.136(6) 1 d D . P B 2

loop_
_atom_site_aniso_label
_atom_site_aniso_U_11
_atom_site_aniso_U_22
_atom_site_aniso_U_33
_atom_site_aniso_U_23
_atom_site_aniso_U_13
_atom_site_aniso_U_12
Mn1 0.0269(2) 0.0339(2) 0.0291(2) 0.00450(15) 0.01130(14) 0.00060(14)
F1 0.042(3) 0.056(4) 0.034(2) 0.0072(19) 0.0021(19) 0.009(3)
F2 0.0533(18) 0.059(2) 0.0504(14) 0.0020(12) 0.0136(12) 0.0295(15)
F3 0.0244(13) 0.089(3) 0.121(4) 0.070(3) -0.0061(17) -0.0100(15)
F4 0.0393(11) 0.092(2) 0.0287(9) 0.0193(10) 0.0020(7) -0.0128(11)
F5 0.0570(13) 0.0465(12) 0.0636(15) 0.0240(10) 0.0158(11) -0.0067(10)
F6 0.0429(14) 0.088(3) 0.052(2) 0.0262(19) 0.0267(14) 0.008(2)
F7 0.0526(10) 0.0901(14) 0.0567(10) -0.0251(10) 0.0153(8) -0.0313(10)
F8 0.0521(10) 0.0835(13) 0.0461(9) -0.0244(9) 0.0157(8) 0.0018(9)
F9 0.0962(15) 0.0665(12) 0.0347(8) 0.0024(8) 0.0049(9) 0.0052(11)
F10A 0.048(4) 0.087(5) 0.064(5) -0.009(4) 0.016(3) 0.015(3)
F11A 0.020(4) 0.113(9) 0.054(6) -0.040(6) -0.005(4) 0.006(5)
F12A 0.052(7) 0.044(7) 0.119(14) 0.030(8) 0.002(9) 0.017(6)
O1 0.0288(8) 0.0468(10) 0.0365(9) 0.0152(7) 0.0125(7) 0.0066(7)
O2 0.0248(8) 0.0391(9) 0.0324(8) 0.0103(7) 0.0106(6) 0.0009(6)
O3 0.0282(8) 0.0381(9) 0.0347(8) -0.0014(7) 0.0095(6) -0.0025(7)
O4 0.0303(8) 0.0466(10) 0.0322(8) 0.0004(7) 0.0099(7) 0.0062(7)
O5 0.0384(9) 0.0369(9) 0.0309(8) 0.0042(7) 0.0055(7) -0.0010(7)
O6 0.0283(8) 0.0326(8) 0.0308(8) 0.0064(6) 0.0074(6) -0.0020(6)
C1 0.0262(11) 0.0322(12) 0.0324(11) 0.0034(9) 0.0081(9) 0.0016(9)
C2 0.0247(11) 0.0380(13) 0.0311(11) 0.0046(9) 0.0102(9) 0.0007(9)
C3 0.0286(11) 0.0373(12) 0.0274(11) 0.0042(9) 0.0092(9) -0.0031(9)
C4 0.0282(15) 0.043(3) 0.039(3) 0.011(2) 0.0099(15) 0.0015(18)
C5 0.0239(12) 0.051(2) 0.0348(16) 0.0114(14) 0.0065(12) -0.0034(16)
C6 0.0355(12) 0.0374(13) 0.0334(12) 0.0012(10) 0.0150(10) -0.0075(10)
C7 0.0338(13) 0.0529(16) 0.0375(13) -0.0046(11) 0.0163(10) 0.0030(11)
C8 0.0297(12) 0.0489(14) 0.0371(13) 0.0036(11) 0.0138(10) 0.0042(10)
C9 0.0397(14) 0.0524(16) 0.0373(13) -0.0064(12) 0.0122(11) -0.0067(12)
C10 0.0330(14) 0.078(2) 0.0467(16) -0.0001(15) 0.0144(12) 0.0107(14)
C11 0.0384(13) 0.0389(13) 0.0426(14) 0.0031(11) 0.0037(11) -0.0080(11)
C12 0.0396(13) 0.0336(13) 0.0400(13) 0.0051(10) 0.0082(10) -0.0028(10)
C13 0.0577(17) 0.0448(15) 0.0312(12) 0.0032(11) -0.0004(12) 0.0001(13)
C14 0.0339(12) 0.0448(14) 0.0328(12) 0.0126(10) 0.0082(10) 0.0009(10)
F3A 0.027(3) 0.058(4) 0.063(4) 0.026(3) -0.004(3) -0.008(2)
C4A 0.0282(15) 0.043(3) 0.039(3) 0.011(2) 0.0099(15) 0.0015(18)
F2A 0.061(4) 0.073(4) 0.060(3) -0.003(3) 0.017(3) 0.026(3)
F1A 0.037(6) 0.043(6) 0.056(9) 0.030(7) 0.002(6) 0.001(4)
F10 0.0696(19) 0.133(4) 0.0655(17) -0.0316(19) -0.0082(13) 0.068(2)
F11 0.0404(15) 0.106(3) 0.150(3) 0.044(3) 0.014(2) -0.0071(17)
F12 0.0419(14) 0.092(3) 0.0472(13) 0.0055(16) 0.0045(10) 0.016(2)
F5A 0.090(7) 0.090(7) 0.087(7) 0.006(4) 0.018(4) -0.001(4)
F4A 0.065(6) 0.072(6) 0.053(5) 0.004(4) 0.011(4) -0.004(4)
F6A 0.022(5) 0.025(4) 0.029(5) 0.008(3) 0.007(3) -0.004(3)
C5A 0.0239(12) 0.051(2) 0.0348(16) 0.0114(14) 0.0065(12) -0.0034(16)

loop_
_atom_type_symbol
_atom_type_description
_atom_type_scat_dispersion_real
_atom_type_scat_dispersion_imag
_atom_type_scat_source
C C 0.0181 0.0091 'International Tables Vol C Tables 4.2.6.8 and 6.1.1.4'
H H 0.0000 0.0000 'International Tables Vol C Tables 4.2.6.8 and 6.1.1.4'
F F 0.0727 0.0534 'International Tables Vol C Tables 4.2.6.8 and 6.1.1.4'
Mn Mn -0.5299 2.8052 'International Tables Vol C Tables 4.2.6.8 and 6.1.1.4'
O O 0.0492 0.0322 'International Tables Vol C Tables 4.2.6.8 and 6.1.1.4'

loop_
_geom_angle_atom_site_label_1
_geom_angle_atom_site_label_2
_geom_angle_atom_site_label_3
_geom_angle
_geom_angle_site_symmetry_1
_geom_angle_site_symmetry_3
_geom_angle_publ_flag
O1 Mn1 O4 170.93(7) . . ?
O1 Mn1 O5 104.64(7) . . ?
O1 Mn1 O6 84.86(6) . . ?
O2 Mn1 O1 83.68(6) . . ?
O2 Mn1 O3 113.52(7) . . ?
O2 Mn1 O4 93.08(6) . . ?
O2 Mn1 O5 90.82(6) . . ?
O2 Mn1 O6 157.98(6) . . ?
O3 Mn1 O1 90.91(7) . . ?
O3 Mn1 O4 82.60(6) . . ?
O3 Mn1 O5 152.63(6) . . ?
O3 Mn1 O6 85.37(6) . . ?
O4 Mn1 O5 83.83(7) . . ?
O4 Mn1 O6 100.85(6) . . ?
O6 Mn1 O5 74.00(6) . . ?
C1 O1 Mn1 128.82(15) . . ?
C3 O2 Mn1 128.57(14) . . ?
C6 O3 Mn1 128.35(15) . . ?
C8 O4 Mn1 128.05(16) . . ?
C11 O5 Mn1 110.31(14) . . ?
C13 O5 Mn1 118.62(15) . . ?
C13 O5 C11 111.8(2) . . ?
C12 O6 Mn1 114.29(13) . . ?
C12 O6 C14 112.32(18) . . ?
C14 O6 Mn1 120.33(13) . . ?
O1 C1 C2 128.4(2) . . ?
O1 C1 C4 115.2(3) . . ?
O1 C1 C4A 114.5(6) . . ?
C2 C1 C4 116.2(3) . . ?
C2 C1 C4A 116.2(6) . . ?
C1 C2 H2 119.4 . . ?
C3 C2 C1 121.2(2) . . ?
C3 C2 H2 119.4 . . ?
O2 C3 C2 129.2(2) . . ?
O2 C3 C5 112.4(2) . . ?
O2 C3 C5A 115.3(10) . . ?
C2 C3 C5 118.3(2) . . ?
C2 C3 C5A 113.3(10) . . ?
F1 C4 C1 111.7(6) . . ?
F2 C4 F1 107.0(6) . . ?
F2 C4 C1 113.3(4) . . ?
F3 C4 F1 108.4(7) . . ?
F3 C4 F2 104.7(5) . . ?
F3 C4 C1 111.3(4) . . ?
F4 C5 F5 105.3(3) . . ?
F4 C5 F6 107.1(4) . . ?
F4 C5 C3 110.8(2) . . ?
F5 C5 F6 109.8(3) . . ?
F5 C5 C3 110.8(3) . . ?
F6 C5 C3 112.6(3) . . ?
O3 C6 C7 127.8(2) . . ?
O3 C6 C9 113.8(2) . . ?
C7 C6 C9 118.4(2) . . ?
C6 C7 H7 119.2 . . ?
C6 C7 C8 121.6(2) . . ?
C8 C7 H7 119.2 . . ?
O4 C8 C7 128.2(2) . . ?
O4 C8 C10 113.9(2) . . ?
C7 C8 C10 117.9(2) . . ?
F7 C9 F9 106.4(2) . . ?
F7 C9 C6 110.8(2) . . ?
F8 C9 F7 107.3(2) . . ?
F8 C9 F9 107.1(2) . . ?
F8 C9 C6 114.2(2) . . ?
F9 C9 C6 110.5(2) . . ?
F10A C10 F11A 88.5(8) . . ?
F10A C10 C8 111.5(6) . . ?
F11A C10 C8 107.4(5) . . ?
F12A C10 F10A 127.1(12) . . ?
F12A C10 F11A 104.0(11) . . ?
F12A C10 C8 112.9(12) . . ?
F10 C10 C8 113.6(3) . . ?
F11 C10 C8 111.2(3) . . ?
F11 C10 F10 107.7(3) . . ?
F11 C10 F12 106.7(4) . . ?
F12 C10 C8 112.1(3) . . ?
F12 C10 F10 105.2(3) . . ?
O5 C11 H11A 110.3 . . ?
O5 C11 H11B 110.3 . . ?
O5 C11 C12 107.1(2) . . ?
H11A C11 H11B 108.5 . . ?
C12 C11 H11A 110.3 . . ?
C12 C11 H11B 110.3 . . ?
O6 C12 C11 107.5(2) . . ?
O6 C12 H12A 110.2 . . ?
O6 C12 H12B 110.2 . . ?
C11 C12 H12A 110.2 . . ?
C11 C12 H12B 110.2 . . ?
H12A C12 H12B 108.5 . . ?
O5 C13 H13A 109.5 . . ?
O5 C13 H13B 109.5 . . ?
O5 C13 H13C 109.5 . . ?
H13A C13 H13B 109.5 . . ?
H13A C13 H13C 109.5 . . ?
H13B C13 H13C 109.5 . . ?
O6 C14 H14A 109.5 . . ?
O6 C14 H14B 109.5 . . ?
O6 C14 H14C 109.5 . . ?
H14A C14 H14B 109.5 . . ?
H14A C14 H14C 109.5 . . ?
H14B C14 H14C 109.5 . . ?
F3A C4A C1 114.1(10) . . ?
F3A C4A F1A 109.0(17) . . ?
F2A C4A C1 108.6(10) . . ?
F2A C4A F3A 109.9(11) . . ?
F2A C4A F1A 105.4(16) . . ?
F1A C4A C1 109.5(15) . . ?
F5A C5A C3 100.3(17) . . ?
F4A C5A C3 122(2) . . ?
F4A C5A F5A 108(2) . . ?
F4A C5A F6A 125(2) . . ?
F6A C5A C3 106.4(18) . . ?
F6A C5A F5A 87(2) . . ?

loop_
_geom_bond_atom_site_label_1
_geom_bond_atom_site_label_2
_geom_bond_distance
_geom_bond_site_symmetry_2
_geom_bond_publ_flag
Mn1 O1 2.1296(17) . ?
Mn1 O2 2.1092(15) . ?
Mn1 O3 2.1291(17) . ?
Mn1 O4 2.1427(17) . ?
Mn1 O5 2.2446(17) . ?
Mn1 O6 2.2211(15) . ?
F1 C4 1.330(7) . ?
F2 C4 1.328(5) . ?
F3 C4 1.322(6) . ?
F4 C5 1.322(4) . ?
F5 C5 1.340(4) . ?
F6 C5 1.344(6) . ?
F7 C9 1.328(3) . ?
F8 C9 1.327(3) . ?
F9 C9 1.334(3) . ?
F10A C10 1.293(10) . ?
F11A C10 1.460(12) . ?
F12A C10 1.290(14) . ?
O1 C1 1.247(3) . ?
O2 C3 1.256(3) . ?
O3 C6 1.253(3) . ?
O4 C8 1.248(3) . ?
O5 C11 1.444(3) . ?
O5 C13 1.440(3) . ?
O6 C12 1.428(3) . ?
O6 C14 1.438(3) . ?
C1 C2 1.391(3) . ?
C1 C4 1.536(6) . ?
C1 C4A 1.552(13) . ?
C2 H2 0.9500 . ?
C2 C3 1.383(3) . ?
C3 C5 1.539(4) . ?
C3 C5A 1.579(16) . ?
C6 C7 1.395(4) . ?
C6 C9 1.531(3) . ?
C7 H7 0.9500 . ?
C7 C8 1.396(4) . ?
C8 C10 1.536(4) . ?
C10 F10 1.333(4) . ?
C10 F11 1.284(5) . ?
C10 F12 1.310(5) . ?
C11 H11A 0.9900 . ?
C11 H11B 0.9900 . ?
C11 C12 1.499(4) . ?
C12 H12A 0.9900 . ?
C12 H12B 0.9900 . ?
C13 H13A 0.9800 . ?
C13 H13B 0.9800 . ?
C13 H13C 0.9800 . ?
C14 H14A 0.9800 . ?
C14 H14B 0.9800 . ?
C14 H14C 0.9800 . ?
F3A C4A 1.311(13) . ?
C4A F2A 1.305(14) . ?
C4A F1A 1.328(14) . ?
F5A C5A 1.43(4) . ?
F4A C5A 1.13(3) . ?
F6A C5A 1.39(4) . ?

loop_
_geom_torsion_atom_site_label_1
_geom_torsion_atom_site_label_2
_geom_torsion_atom_site_label_3
_geom_torsion_atom_site_label_4
_geom_torsion
_geom_torsion_site_symmetry_1
_geom_torsion_site_symmetry_2
_geom_torsion_site_symmetry_3
_geom_torsion_site_symmetry_4
_geom_torsion_publ_flag
Mn1 O1 C1 C2 1.7(4) . . . . ?
Mn1 O1 C1 C4 176.7(2) . . . . ?
Mn1 O1 C1 C4A -166.8(6) . . . . ?
Mn1 O2 C3 C2 1.4(4) . . . . ?
Mn1 O2 C3 C5 176.5(2) . . . . ?
Mn1 O2 C3 C5A -160.4(12) . . . . ?
Mn1 O3 C6 C7 14.8(4) . . . . ?
Mn1 O3 C6 C9 -164.78(16) . . . . ?
Mn1 O4 C8 C7 -12.1(4) . . . . ?
Mn1 O4 C8 C10 166.42(19) . . . . ?
Mn1 O5 C11 C12 48.5(2) . . . . ?
Mn1 O6 C12 C11 37.9(2) . . . . ?
O1 C1 C2 C3 -3.5(4) . . . . ?
O1 C1 C4 F1 21.3(8) . . . . ?
O1 C1 C4 F2 -99.6(5) . . . . ?
O1 C1 C4 F3 142.7(4) . . . . ?
O1 C1 C4A F3A 101.9(12) . . . . ?
O1 C1 C4A F2A -135.1(9) . . . . ?
O1 C1 C4A F1A -20.5(17) . . . . ?
O2 C3 C5 F4 51.0(4) . . . . ?
O2 C3 C5 F5 -65.6(3) . . . . ?
O2 C3 C5 F6 170.9(4) . . . . ?
O2 C3 C5A F5A -55.7(18) . . . . ?
O2 C3 C5A F4A 63(3) . . . . ?
O2 C3 C5A F6A -145.5(15) . . . . ?
O3 C6 C7 C8 -0.4(4) . . . . ?
O3 C6 C9 F7 -57.8(3) . . . . ?
O3 C6 C9 F8 -179.1(2) . . . . ?
O3 C6 C9 F9 60.0(3) . . . . ?
O4 C8 C10 F10A -142.0(8) . . . . ?
O4 C8 C10 F11A -46.7(7) . . . . ?
O4 C8 C10 F12A 67.5(11) . . . . ?
O4 C8 C10 F10 161.3(3) . . . . ?
O4 C8 C10 F11 -77.0(4) . . . . ?
O4 C8 C10 F12 42.3(4) . . . . ?
O5 C11 C12 O6 -56.5(3) . . . . ?
C1 C2 C3 O2 1.8(4) . . . . ?
C1 C2 C3 C5 -173.0(3) . . . . ?
C1 C2 C3 C5A 163.9(12) . . . . ?
C2 C1 C4 F1 -163.1(7) . . . . ?
C2 C1 C4 F2 76.0(5) . . . . ?
C2 C1 C4 F3 -41.7(5) . . . . ?
C2 C1 C4A F3A -68.0(13) . . . . ?
C2 C1 C4A F2A 55.0(11) . . . . ?
C2 C1 C4A F1A 169.6(15) . . . . ?
C2 C3 C5 F4 -133.4(3) . . . . ?
C2 C3 C5 F5 110.1(3) . . . . ?
C2 C3 C5 F6 -13.4(5) . . . . ?
C2 C3 C5A F5A 139.5(14) . . . . ?
C2 C3 C5A F4A -102(3) . . . . ?
C2 C3 C5A F6A 50(2) . . . . ?
C4 C1 C2 C3 -178.4(3) . . . . ?
C6 C7 C8 O4 -1.0(5) . . . . ?
C6 C7 C8 C10 -179.5(3) . . . . ?
C7 C6 C9 F7 122.6(3) . . . . ?
C7 C6 C9 F8 1.2(4) . . . . ?
C7 C6 C9 F9 -119.6(3) . . . . ?
C7 C8 C10 F10A 36.6(9) . . . . ?
C7 C8 C10 F11A 132.0(6) . . . . ?
C7 C8 C10 F12A -113.9(11) . . . . ?
C7 C8 C10 F10 -20.0(4) . . . . ?
C7 C8 C10 F11 101.7(4) . . . . ?
C7 C8 C10 F12 -139.0(3) . . . . ?
C9 C6 C7 C8 179.2(2) . . . . ?
C13 O5 C11 C12 -177.3(2) . . . . ?
C14 O6 C12 C11 179.5(2) . . . . ?
C4A C1 C2 C3 164.8(6) . . . . ?
